data_4338526
loop_
_publ_author_name
'Liu, Ju-Yan'
'Wang, Qian'
'Zhang, Li-Jun'
'Yuan, Bin'
'Xu, Yao-Yao'
'Zhang, Xin'
'Zhao, Cong-Ying'
'Wang, Dan'
'Yuan, Yue'
'Wang, Ying'
'Ding, Bin'
'Zhao, Xiao-Jun'
'Yue, Min Min'

_publ_section_title
;
 Anion-Exchange and Anthracene-Encapsulation within Copper(II) and
 Manganese(II)-Triazole Metal-Organic Confined Space in a Single
 Crystal-to-Single Crystal Transformation Fashion.
;
_journal_issue 12
_journal_name_full 'Inorganic chemistry'
_journal_page_first 5972
_journal_page_last 5985
_journal_paper_doi 10.1021/ic500183b
_journal_volume 53
_journal_year 2014
_chemical_formula_sum 'C49 H33 Mn N10 S2'
_chemical_formula_weight 880.91
_chemical_name_systematic
; 
 ? 
;
_space_group_IT_number 2
_symmetry_cell_setting triclinic
_symmetry_space_group_name_Hall '-P 1'
_symmetry_space_group_name_H-M 'P -1'
_atom_sites_solution_hydrogens geom
_atom_sites_solution_primary direct
_atom_sites_solution_secondary difmap
_audit_creation_method SHELXL-97
_cell_angle_alpha 117.25(3)
_cell_angle_beta 106.18(3)
_cell_angle_gamma 100.13(3)
_cell_formula_units_Z 2
_cell_length_a 13.514(3)
_cell_length_b 14.027(3)
_cell_length_c 14.082(3)
_cell_measurement_reflns_used 5559
_cell_measurement_temperature 113(2)
_cell_measurement_theta_max 27.8625
_cell_measurement_theta_min 1.6787
_cell_volume 2130.3(14)
_computing_cell_refinement crystalclear
_computing_data_collection crystalclear
_computing_data_reduction crystalclear
_computing_molecular_graphics 'Bruker SHELXTL'
_computing_publication_material 'Bruker SHELXTL'
_computing_structure_refinement 'SHELXL-97 (Sheldrick, 1997)'
_computing_structure_solution 'SHELXS-97 (Sheldrick, 1990)'
_diffrn_ambient_temperature 113(2)
_diffrn_measured_fraction_theta_full 0.979
_diffrn_measured_fraction_theta_max 0.979
_diffrn_measurement_device_type 'rigaku saturn'
_diffrn_measurement_method '\w scans'
_diffrn_radiation_monochromator confocal
_diffrn_radiation_source 'rotating anode'
_diffrn_radiation_type MoK\a
_diffrn_radiation_wavelength 0.71073
_diffrn_reflns_av_R_equivalents 0.0000
_diffrn_reflns_av_sigmaI/netI 0.1719
_diffrn_reflns_limit_h_max 15
_diffrn_reflns_limit_h_min -16
_diffrn_reflns_limit_k_max 14
_diffrn_reflns_limit_k_min -16
_diffrn_reflns_limit_l_max 16
_diffrn_reflns_limit_l_min -14
_diffrn_reflns_number 7359
_diffrn_reflns_theta_full 25.02
_diffrn_reflns_theta_max 25.02
_diffrn_reflns_theta_min 1.68
_diffrn_standards_decay_% 0
_diffrn_standards_interval_count 0
_diffrn_standards_interval_time 0
_diffrn_standards_number 0
_exptl_absorpt_coefficient_mu 0.457
_exptl_absorpt_correction_T_max 0.9472
_exptl_absorpt_correction_T_min 0.9142
_exptl_absorpt_correction_type multi-scan
_exptl_absorpt_process_details crystalclear
_exptl_crystal_density_diffrn 1.373
_exptl_crystal_density_method 'not measured'
_exptl_crystal_F_000 908
_exptl_crystal_size_max 0.20
_exptl_crystal_size_mid 0.18
_exptl_crystal_size_min 0.12
_refine_diff_density_max 2.908
_refine_diff_density_min -1.303
_refine_diff_density_rms 0.269
_refine_ls_extinction_method none
_refine_ls_goodness_of_fit_ref 1.197
_refine_ls_hydrogen_treatment constr
_refine_ls_matrix_type full
_refine_ls_number_parameters 563
_refine_ls_number_reflns 7359
_refine_ls_number_restraints 0
_refine_ls_restrained_S_all 1.197
_refine_ls_R_factor_all 0.2076
_refine_ls_R_factor_gt 0.1756
_refine_ls_shift/su_max 0.002
_refine_ls_shift/su_mean 0.000
_refine_ls_structure_factor_coef Fsqd
_refine_ls_weighting_details 'calc w=1/[\s^2^(Fo^2^)+(0.3000P)^2^+0.0000P] where P=(Fo^2^+2Fc^2^)/3'
_refine_ls_weighting_scheme calc
_refine_ls_wR_factor_gt 0.4801
_refine_ls_wR_factor_ref 0.4956
_reflns_number_gt 4279
_reflns_number_total 7359
_reflns_threshold_expression >2sigma(I)
_cod_data_source_file ic500183b_si_001.cif
_cod_data_source_block 3a
_cod_depositor_comments
;
The following automatic conversions were performed:

'_symmetry_cell_setting' value 'Triclinic' changed to 'triclinic'
according to
/usr/data/users/saulius/crontab/automatic-downloads/rss-feeds/ACS/lib/dictionaries/cif_core.dic
dictionary named 'cif_core.dic' version 2.4.2 from
2011-04-26.

'_exptl_absorpt_correction_type' value 'MULTI-SCAN'
changed to 'multi-scan' according to
/usr/data/users/saulius/crontab/automatic-downloads/rss-feeds/ACS/lib/dictionaries/cif_core.dic
dictionary named 'cif_core.dic' version 2.4.2 from
2011-04-26.

'_refine_ls_hydrogen_treatment' value 'CONSTR' changed
to 'constr' according to
/usr/data/users/saulius/crontab/automatic-downloads/rss-feeds/ACS/lib/dictionaries/cif_core.dic
dictionary named 'cif_core.dic' version 2.4.2 from 2011-04-26.

Automatic conversion script
Id: cif_fix_values 2281 2013-09-26 08:29:07Z andrius 

 Adding full bibliography for 4338519--4338526.cif.
;
_cod_original_cell_volume 2130.3(8)
_cod_original_sg_symbol_H-M P-1
_cod_database_code 4338526

loop_
_symmetry_equiv_pos_as_xyz
'x, y, z'
'-x, -y, -z'

loop_
_atom_site_label
_atom_site_type_symbol
_atom_site_fract_x
_atom_site_fract_y
_atom_site_fract_z
_atom_site_U_iso_or_equiv
_atom_site_adp_type
_atom_site_occupancy
_atom_site_symmetry_multiplicity
_atom_site_calc_flag
_atom_site_refinement_flags
Mn1 Mn 0.0000 1.0000 0.5000 0.0192(6) Uani 1 2 d S
Mn2 Mn 0.5000 0.5000 0.0000 0.0189(6) Uani 1 2 d S
S1 S -0.3130(4) 0.7997(4) 0.5138(4) 0.0723(16) Uani 1 1 d .
S2 S 0.2153(3) 0.5207(3) -0.2517(3) 0.0405(9) Uani 1 1 d .
N1 N 0.0314(8) 1.0752(8) 0.6954(9) 0.030(2) Uani 1 1 d .
N2 N 0.0457(8) 1.0752(8) 0.8563(8) 0.030(2) Uani 1 1 d .
N3 N 0.0556(8) 0.8623(8) 0.5079(9) 0.029(2) Uani 1 1 d .
N4 N 0.0547(8) 0.7152(8) 0.5223(9) 0.029(2) Uani 1 1 d .
N5 N -0.1688(8) 0.8957(9) 0.4454(8) 0.030(2) Uani 1 1 d .
N6 N 0.4478(8) 0.4901(7) 0.1336(8) 0.025(2) Uani 1 1 d .
N7 N 0.4495(8) 0.4780(8) 0.2830(8) 0.028(2) Uani 1 1 d .
N8 N 0.4859(8) 0.3105(8) -0.0748(9) 0.028(2) Uani 1 1 d .
N9 N 0.4719(8) 0.1490(8) -0.0782(8) 0.030(2) Uani 1 1 d .
N10 N 0.3260(8) 0.4393(8) -0.1218(9) 0.028(2) Uani 1 1 d .
C1 C 0.1230(10) 1.1626(10) 0.7955(11) 0.031(3) Uani 1 1 d .
H1 H 0.1741 1.2178 0.7946 0.038 Uiso 1 1 calc R
C2 C 0.1337(9) 1.1633(9) 0.8912(9) 0.021(2) Uani 1 1 d .
H2 H 0.1908 1.2144 0.9675 0.025 Uiso 1 1 calc R
C3 C -0.0155(9) 1.0219(9) 0.7384(9) 0.021(2) Uani 1 1 d .
H3 H -0.0815 0.9566 0.6938 0.026 Uiso 1 1 calc R
C4 C 0.1229(10) 0.9007(10) 0.8684(9) 0.030(3) Uani 1 1 d .
H4 H 0.1405 0.9268 0.8216 0.036 Uiso 1 1 calc R
C5 C 0.0596(9) 0.9501(10) 0.9333(10) 0.026(3) Uani 1 1 d .
C6 C 0.0233(9) 1.0357(9) 0.9299(9) 0.023(2) Uani 1 1 d .
C7 C -0.0322(10) 1.0928(10) 0.9986(10) 0.030(3) Uani 1 1 d .
C8 C -0.0707(10) 1.1803(11) 0.9965(11) 0.032(3) Uani 1 1 d .
H8 H -0.0559 1.2074 0.9494 0.039 Uiso 1 1 calc R
C9 C -0.1276(11) 1.2257(11) 1.0594(12) 0.036(3) Uani 1 1 d .
H9 H -0.1483 1.2872 1.0597 0.043 Uiso 1 1 calc R
C10 C -0.1570(10) 1.1827(11) 1.1255(11) 0.035(3) Uani 1 1 d .
H10 H -0.2008 1.2125 1.1656 0.042 Uiso 1 1 calc R
C11 C 0.1577(10) 0.8825(11) 0.5867(11) 0.032(3) Uani 1 1 d .
H11 H 0.2187 0.9524 0.6289 0.038 Uiso 1 1 calc R
C12 C 0.1602(9) 0.7937(9) 0.5963(10) 0.023(2) Uani 1 1 d .
H12 H 0.2201 0.7857 0.6430 0.027 Uiso 1 1 calc R
C13 C -0.0034(10) 0.7588(10) 0.4707(10) 0.027(3) Uani 1 1 d .
H13 H -0.0777 0.7195 0.4144 0.033 Uiso 1 1 calc R
C14 C -0.0390(10) 0.5857(9) 0.5671(10) 0.028(3) Uani 1 1 d .
C15 C 0.0241(9) 0.6034(9) 0.5082(10) 0.025(3) Uani 1 1 d .
C16 C 0.0649(11) 0.5225(10) 0.4419(11) 0.034(3) Uani 1 1 d .
C17 C 0.1176(9) 0.5397(11) 0.3707(10) 0.029(3) Uani 1 1 d .
H17 H 0.1268 0.6074 0.3688 0.035 Uiso 1 1 calc R
C18 C 0.1541(11) 0.4560(11) 0.3056(13) 0.045(4) Uani 1 1 d .
H18 H 0.1892 0.4668 0.2597 0.054 Uiso 1 1 calc R
C19 C 0.1390(11) 0.3539(11) 0.3076(11) 0.041(3) Uani 1 1 d .
H19 H 0.1691 0.3000 0.2673 0.049 Uiso 1 1 calc R
C20 C 0.0820(10) 0.3313(10) 0.3664(11) 0.033(3) Uani 1 1 d .
H20 H 0.0707 0.2611 0.3636 0.040 Uiso 1 1 calc R
C21 C -0.2317(9) 0.8556(10) 0.4730(10) 0.031(3) Uani 1 1 d .
C22 C 0.3495(9) 0.4172(10) 0.1081(10) 0.029(3) Uani 1 1 d .
H22 H 0.2894 0.3764 0.0334 0.035 Uiso 1 1 calc R
C23 C 0.3448(8) 0.4080(9) 0.1966(8) 0.018(2) Uani 1 1 d .
H23 H 0.2848 0.3644 0.1997 0.022 Uiso 1 1 calc R
C24 C 0.5079(10) 0.5248(10) 0.2418(10) 0.028(3) Uani 1 1 d .
H24 H 0.5824 0.5759 0.2852 0.033 Uiso 1 1 calc R
C25 C 0.6059(10) 0.2665(11) 0.3510(12) 0.036(3) Uani 1 1 d .
H25 H 0.6291 0.2165 0.2963 0.044 Uiso 1 1 calc R
C26 C 0.5591(10) 0.3377(10) 0.3299(10) 0.030(3) Uani 1 1 d .
H26 H 0.5467 0.3335 0.2580 0.036 Uiso 1 1 calc R
C27 C 0.5280(10) 0.4196(10) 0.4146(10) 0.029(3) Uani 1 1 d .
C28 C 0.4798(10) 0.4938(9) 0.3952(10) 0.030(3) Uani 1 1 d .
C29 C 0.4524(10) 0.5746(11) 0.4772(11) 0.033(3) Uani 1 1 d .
C30 C 0.4087(10) 0.6540(10) 0.4607(10) 0.028(3) Uani 1 1 d .
H30 H 0.3985 0.6537 0.3910 0.034 Uiso 1 1 calc R
C31 C 0.3807(10) 0.7319(11) 0.5442(11) 0.033(3) Uani 1 1 d .
H31 H 0.3524 0.7843 0.5312 0.040 Uiso 1 1 calc R
C32 C 0.4060(11) 0.2133(10) -0.1815(11) 0.035(3) Uani 1 1 d .
H32 H 0.3616 0.2179 -0.2437 0.042 Uiso 1 1 calc R
C33 C 0.3982(9) 0.1184(9) -0.1872(9) 0.024(3) Uani 1 1 d .
H33 H 0.3521 0.0433 -0.2520 0.029 Uiso 1 1 calc R
C34 C 0.5249(9) 0.2651(9) -0.0170(10) 0.026(3) Uani 1 1 d .
H34 H 0.5834 0.3078 0.0589 0.031 Uiso 1 1 calc R
C35 C 0.3610(10) 0.1304(10) 0.0638(11) 0.032(3) Uani 1 1 d .
H35 H 0.3453 0.1769 0.0337 0.038 Uiso 1 1 calc R
C36 C 0.4328(9) 0.0676(9) 0.0314(10) 0.030(3) Uani 1 1 d .
C37 C 0.4847(10) 0.0736(10) -0.0380(10) 0.029(3) Uani 1 1 d .
C38 C 0.5520(10) 0.0071(9) -0.0752(10) 0.029(3) Uani 1 1 d .
C39 C 0.6031(10) 0.0134(10) -0.1492(11) 0.031(3) Uani 1 1 d .
H39 H 0.5934 0.0639 -0.1754 0.038 Uiso 1 1 calc R
C40 C 0.6676(10) -0.0533(11) -0.1843(12) 0.037(3) Uani 1 1 d .
H40 H 0.6985 -0.0521 -0.2367 0.045 Uiso 1 1 calc R
C41 C 0.6842(11) -0.1238(11) -0.1364(12) 0.042(3) Uani 1 1 d .
H41 H 0.7292 -0.1679 -0.1568 0.050 Uiso 1 1 calc R
C42 C 0.2778(10) 0.4699(10) -0.1786(11) 0.032(3) Uani 1 1 d .
C43 C -0.0684(19) 0.5387(17) 0.0598(19) 0.070(6) Uani 1 1 d .
H43 H -0.1138 0.5629 0.0999 0.084 Uiso 1 1 calc R
C44 C 0.047(2) 0.609(2) 0.116(2) 0.088(8) Uani 1 1 d .
C45 C 0.1167(18) 0.5632(18) 0.051(2) 0.070(6) Uani 1 1 d .
C46 C 0.2264(18) 0.624(2) 0.102(2) 0.077(6) Uani 1 1 d .
H46 H 0.2716 0.5964 0.0629 0.093 Uiso 1 1 calc R
C47 C 0.275(2) 0.730(2) 0.212(2) 0.088(7) Uani 1 1 d .
H47 H 0.3518 0.7695 0.2450 0.105 Uiso 1 1 calc R
C48 C 0.210(2) 0.780(2) 0.278(2) 0.079(6) Uani 1 1 d .
H48 H 0.2419 0.8516 0.3509 0.095 Uiso 1 1 calc R
C49 C 0.097(2) 0.712(2) 0.224(2) 0.079(6) Uani 1 1 d .
H49 H 0.0525 0.7383 0.2645 0.095 Uiso 1 1 calc R

loop_
_atom_site_aniso_label
_atom_site_aniso_U_11
_atom_site_aniso_U_22
_atom_site_aniso_U_33
_atom_site_aniso_U_23
_atom_site_aniso_U_13
_atom_site_aniso_U_12
Mn1 0.0234(12) 0.0180(12) 0.0179(11) 0.0118(9) 0.0079(9) 0.0056(9)
Mn2 0.0227(12) 0.0191(12) 0.0165(11) 0.0121(9) 0.0069(9) 0.0059(9)
S1 0.060(3) 0.072(3) 0.045(2) 0.015(2) 0.028(2) -0.021(2)
S2 0.0391(18) 0.0322(17) 0.0353(17) 0.0178(14) -0.0012(14) 0.0091(14)
N1 0.033(5) 0.029(5) 0.028(5) 0.016(4) 0.013(4) 0.007(4)
N2 0.034(5) 0.031(5) 0.024(5) 0.018(4) 0.008(4) 0.011(5)
N3 0.030(5) 0.022(5) 0.033(5) 0.014(4) 0.009(4) 0.012(4)
N4 0.028(5) 0.025(5) 0.039(6) 0.020(5) 0.013(4) 0.010(4)
N5 0.033(5) 0.037(6) 0.022(5) 0.019(5) 0.010(4) 0.012(5)
N6 0.041(6) 0.016(4) 0.021(5) 0.011(4) 0.015(4) 0.010(4)
N7 0.028(5) 0.030(5) 0.020(5) 0.014(4) 0.007(4) 0.005(4)
N8 0.036(5) 0.022(5) 0.030(5) 0.018(4) 0.011(4) 0.014(4)
N9 0.036(5) 0.025(5) 0.024(5) 0.012(4) 0.012(4) 0.008(4)
N10 0.026(5) 0.029(5) 0.028(5) 0.013(4) 0.011(4) 0.011(4)
C1 0.024(6) 0.021(6) 0.033(6) 0.007(5) 0.006(5) 0.001(5)
C2 0.026(5) 0.024(5) 0.014(5) 0.013(4) 0.007(4) 0.002(5)
C3 0.031(6) 0.023(5) 0.014(5) 0.012(4) 0.011(5) 0.006(5)
C4 0.033(6) 0.039(7) 0.015(5) 0.014(5) 0.009(5) 0.011(6)
C5 0.030(6) 0.028(6) 0.021(5) 0.016(5) 0.009(5) 0.004(5)
C6 0.028(6) 0.031(6) 0.019(5) 0.018(5) 0.014(5) 0.009(5)
C7 0.027(6) 0.031(6) 0.027(6) 0.014(5) 0.008(5) 0.007(5)
C8 0.035(6) 0.032(6) 0.030(6) 0.021(6) 0.010(5) 0.008(5)
C9 0.044(7) 0.029(6) 0.039(7) 0.017(6) 0.023(6) 0.016(6)
C10 0.029(6) 0.036(7) 0.028(6) 0.008(5) 0.010(5) 0.015(6)
C11 0.032(6) 0.036(7) 0.030(6) 0.019(6) 0.011(5) 0.015(6)
C12 0.015(5) 0.016(5) 0.027(6) 0.011(5) 0.000(4) 0.000(4)
C13 0.033(6) 0.024(6) 0.033(6) 0.019(5) 0.014(5) 0.016(5)
C14 0.036(6) 0.016(5) 0.026(6) 0.011(5) 0.008(5) 0.006(5)
C15 0.031(6) 0.023(6) 0.023(6) 0.015(5) 0.007(5) 0.011(5)
C16 0.035(7) 0.024(6) 0.038(7) 0.016(6) 0.012(6) 0.008(5)
C17 0.028(6) 0.032(6) 0.030(6) 0.015(5) 0.019(5) 0.010(5)
C18 0.035(7) 0.029(7) 0.055(9) 0.013(6) 0.019(7) 0.001(6)
C19 0.039(7) 0.037(7) 0.033(7) 0.006(6) 0.017(6) 0.015(6)
C20 0.037(7) 0.023(6) 0.035(7) 0.008(5) 0.017(6) 0.017(5)
C21 0.025(6) 0.028(6) 0.020(5) 0.004(5) 0.005(5) 0.000(5)
C22 0.021(5) 0.032(6) 0.023(6) 0.012(5) 0.004(5) 0.005(5)
C23 0.014(5) 0.023(5) 0.014(5) 0.011(4) 0.004(4) -0.001(4)
C24 0.036(6) 0.035(7) 0.029(6) 0.025(6) 0.019(5) 0.016(5)
C25 0.031(6) 0.032(7) 0.038(7) 0.013(6) 0.018(6) 0.004(6)
C26 0.034(6) 0.033(6) 0.024(6) 0.012(5) 0.016(5) 0.016(5)
C27 0.029(6) 0.035(7) 0.017(5) 0.011(5) 0.008(5) 0.004(5)
C28 0.039(7) 0.022(6) 0.024(6) 0.012(5) 0.012(5) 0.005(5)
C29 0.034(6) 0.048(8) 0.034(7) 0.028(6) 0.024(6) 0.020(6)
C30 0.028(6) 0.036(6) 0.025(6) 0.021(5) 0.008(5) 0.010(5)
C31 0.036(7) 0.040(7) 0.033(7) 0.027(6) 0.012(6) 0.015(6)
C32 0.041(7) 0.029(6) 0.027(6) 0.013(5) 0.004(6) 0.017(6)
C33 0.029(6) 0.015(5) 0.020(5) 0.012(4) -0.004(5) 0.003(5)
C34 0.023(5) 0.015(5) 0.020(5) 0.006(4) -0.004(5) -0.002(5)
C35 0.032(6) 0.024(6) 0.040(7) 0.015(5) 0.018(6) 0.009(5)
C36 0.024(6) 0.013(5) 0.029(6) 0.004(5) -0.001(5) -0.003(5)
C37 0.036(6) 0.020(6) 0.028(6) 0.014(5) 0.011(5) 0.003(5)
C38 0.037(6) 0.021(6) 0.029(6) 0.017(5) 0.007(5) 0.010(5)
C39 0.035(6) 0.026(6) 0.031(6) 0.016(5) 0.012(5) 0.007(5)
C40 0.030(6) 0.034(7) 0.041(7) 0.018(6) 0.013(6) 0.008(6)
C41 0.030(7) 0.026(7) 0.047(8) 0.008(6) 0.009(6) 0.006(6)
C42 0.033(6) 0.022(6) 0.030(6) 0.009(5) 0.006(5) 0.011(5)
C43 0.118(17) 0.090(14) 0.105(15) 0.081(14) 0.098(15) 0.087(14)
C44 0.13(2) 0.14(2) 0.14(2) 0.13(2) 0.111(19) 0.114(19)
C45 0.102(15) 0.094(15) 0.110(16) 0.088(14) 0.084(14) 0.072(13)
C46 0.092(15) 0.102(17) 0.113(18) 0.090(16) 0.068(15) 0.060(14)
C47 0.101(17) 0.097(17) 0.094(17) 0.070(15) 0.044(14) 0.034(14)
C48 0.12(2) 0.088(15) 0.099(16) 0.075(14) 0.073(16) 0.068(15)
C49 0.112(18) 0.097(16) 0.085(15) 0.071(14) 0.065(14) 0.053(15)

loop_
_atom_type_symbol
_atom_type_description
_atom_type_scat_dispersion_real
_atom_type_scat_dispersion_imag
_atom_type_scat_source
C C 0.0033 0.0016 'International Tables Vol C Tables 4.2.6.8 and 6.1.1.4'
H H 0.0000 0.0000 'International Tables Vol C Tables 4.2.6.8 and 6.1.1.4'
N N 0.0061 0.0033 'International Tables Vol C Tables 4.2.6.8 and 6.1.1.4'
S S 0.1246 0.1234 'International Tables Vol C Tables 4.2.6.8 and 6.1.1.4'
Mn Mn 0.3368 0.7283 'International Tables Vol C Tables 4.2.6.8 and 6.1.1.4'

loop_
_geom_angle_atom_site_label_1
_geom_angle_atom_site_label_2
_geom_angle_atom_site_label_3
_geom_angle
_geom_angle_site_symmetry_1
_geom_angle_site_symmetry_3
N5 Mn1 N5 180.0 2_576 .
N5 Mn1 N3 90.8(4) 2_576 .
N5 Mn1 N3 89.2(4) . .
N5 Mn1 N3 89.2(4) 2_576 2_576
N5 Mn1 N3 90.8(4) . 2_576
N3 Mn1 N3 179.999(4) . 2_576
N5 Mn1 N1 90.4(4) 2_576 2_576
N5 Mn1 N1 89.6(4) . 2_576
N3 Mn1 N1 94.2(4) . 2_576
N3 Mn1 N1 85.8(4) 2_576 2_576
N5 Mn1 N1 89.6(4) 2_576 .
N5 Mn1 N1 90.4(4) . .
N3 Mn1 N1 85.8(4) . .
N3 Mn1 N1 94.2(4) 2_576 .
N1 Mn1 N1 180.0(5) 2_576 .
N10 Mn2 N10 180.0(6) . 2_665
N10 Mn2 N6 88.9(4) . 2_665
N10 Mn2 N6 91.1(4) 2_665 2_665
N10 Mn2 N6 91.1(4) . .
N10 Mn2 N6 88.9(4) 2_665 .
N6 Mn2 N6 180.000(1) 2_665 .
N10 Mn2 N8 91.2(3) . 2_665
N10 Mn2 N8 88.8(3) 2_665 2_665
N6 Mn2 N8 86.6(3) 2_665 2_665
N6 Mn2 N8 93.4(3) . 2_665
N10 Mn2 N8 88.8(3) . .
N10 Mn2 N8 91.2(3) 2_665 .
N6 Mn2 N8 93.4(3) 2_665 .
N6 Mn2 N8 86.6(3) . .
N8 Mn2 N8 180.0 2_665 .
C3 N1 C1 101.3(9) . .
C3 N1 Mn1 126.5(7) . .
C1 N1 Mn1 129.0(8) . .
C2 N2 C3 109.7(9) . .
C2 N2 C6 125.1(9) . .
C3 N2 C6 125.0(9) . .
C13 N3 C11 104.3(10) . .
C13 N3 Mn1 128.9(8) . .
C11 N3 Mn1 124.1(8) . .
C13 N4 C12 109.5(9) . .
C13 N4 C15 130.4(10) . .
C12 N4 C15 120.0(9) . .
C21 N5 Mn1 146.1(9) . .
C24 N6 C22 103.8(9) . .
C24 N6 Mn2 129.4(8) . .
C22 N6 Mn2 124.6(7) . .
C24 N7 C23 109.3(9) . .
C24 N7 C28 130.0(10) . .
C23 N7 C28 120.7(9) . .
C34 N8 C32 102.1(9) . .
C34 N8 Mn2 127.6(8) . .
C32 N8 Mn2 127.3(7) . .
C34 N9 C33 106.4(9) . .
C34 N9 C37 127.6(10) . .
C33 N9 C37 126.0(9) . .
C42 N10 Mn2 134.2(9) . .
C2 C1 N1 115.1(10) . .
C2 C1 H1 122.5 . .
N1 C1 H1 122.5 . .
C1 C2 N2 103.8(10) . .
C1 C2 H2 128.1 . .
N2 C2 H2 128.1 . .
N1 C3 N2 110.0(10) . .
N1 C3 H3 125.0 . .
N2 C3 H3 125.0 . .
C10 C4 C5 120.2(11) 2_577 .
C10 C4 H4 119.9 2_577 .
C5 C4 H4 119.9 . .
C6 C5 C7 119.1(11) . 2_577
C6 C5 C4 122.2(10) . .
C7 C5 C4 118.6(11) 2_577 .
C5 C6 C7 124.3(10) . .
C5 C6 N2 119.4(10) . .
C7 C6 N2 116.2(10) . .
C8 C7 C6 125.4(11) . .
C8 C7 C5 118.0(12) . 2_577
C6 C7 C5 116.3(11) . 2_577
C9 C8 C7 121.8(11) . .
C9 C8 H8 119.1 . .
C7 C8 H8 119.1 . .
C8 C9 C10 120.7(12) . .
C8 C9 H9 119.6 . .
C10 C9 H9 119.6 . .
C4 C10 C9 120.5(12) 2_577 .
C4 C10 H10 119.7 2_577 .
C9 C10 H10 119.7 . .
C12 C11 N3 112.3(11) . .
C12 C11 H11 123.8 . .
N3 C11 H11 123.8 . .
C11 C12 N4 103.2(10) . .
C11 C12 H12 128.4 . .
N4 C12 H12 128.4 . .
N3 C13 N4 110.6(11) . .
N3 C13 H13 124.7 . .
N4 C13 H13 124.7 . .
C15 C14 C16 117.8(12) . 2_566
C15 C14 C20 124.3(11) . 2_566
C16 C14 C20 117.9(11) 2_566 2_566
C14 C15 C16 124.7(11) . .
C14 C15 N4 117.5(11) . .
C16 C15 N4 117.7(10) . .
C15 C16 C14 117.5(12) . 2_566
C15 C16 C17 122.1(11) . .
C14 C16 C17 119.8(12) 2_566 .
C18 C17 C16 119.4(12) . .
C18 C17 H17 120.3 . .
C16 C17 H17 120.3 . .
C17 C18 C19 120.1(13) . .
C17 C18 H18 119.9 . .
C19 C18 H18 119.9 . .
C20 C19 C18 121.8(13) . .
C20 C19 H19 119.1 . .
C18 C19 H19 119.1 . .
C19 C20 C14 120.3(11) . 2_566
C19 C20 H20 119.8 . .
C14 C20 H20 119.8 2_566 .
N5 C21 S1 177.4(12) . .
C23 C22 N6 114.3(10) . .
C23 C22 H22 122.8 . .
N6 C22 H22 122.8 . .
C22 C23 N7 102.1(9) . .
C22 C23 H23 128.9 . .
N7 C23 H23 128.9 . .
N6 C24 N7 110.5(10) . .
N6 C24 H24 124.8 . .
N7 C24 H24 124.8 . .
C26 C25 C31 119.4(13) . 2_666
C26 C25 H25 120.3 . .
C31 C25 H25 120.3 2_666 .
C25 C26 C27 121.7(11) . .
C25 C26 H26 119.2 . .
C27 C26 H26 119.2 . .
C28 C27 C29 118.5(12) . 2_666
C28 C27 C26 122.9(10) . .
C29 C27 C26 118.5(12) 2_666 .
C29 C28 C27 123.2(11) . .
C29 C28 N7 118.9(11) . .
C27 C28 N7 117.7(11) . .
C28 C29 C30 123.6(11) . .
C28 C29 C27 118.2(12) . 2_666
C30 C29 C27 118.2(12) . 2_666
C31 C30 C29 121.6(11) . .
C31 C30 H30 119.2 . .
C29 C30 H30 119.2 . .
C30 C31 C25 120.4(12) . 2_666
C30 C31 H31 119.8 . .
C25 C31 H31 119.8 2_666 .
C33 C32 N8 114.1(10) . .
C33 C32 H32 122.9 . .
N8 C32 H32 122.9 . .
C32 C33 N9 105.0(10) . .
C32 C33 H33 127.5 . .
N9 C33 H33 127.5 . .
N8 C34 N9 112.2(9) . .
N8 C34 H34 123.9 . .
N9 C34 H34 123.9 . .
C41 C35 C36 121.2(12) 2_655 .
C41 C35 H35 119.4 2_655 .
C36 C35 H35 119.4 . .
C37 C36 C35 124.4(12) . .
C37 C36 C38 119.3(12) . 2_655
C35 C36 C38 116.4(12) . 2_655
C36 C37 N9 119.0(12) . .
C36 C37 C38 124.5(11) . .
N9 C37 C38 116.5(10) . .
C39 C38 C37 123.2(10) . .
C39 C38 C36 120.5(12) . 2_655
C37 C38 C36 116.2(11) . 2_655
C40 C39 C38 121.7(11) . .
C40 C39 H39 119.2 . .
C38 C39 H39 119.2 . .
C39 C40 C41 116.5(13) . .
C39 C40 H40 121.7 . .
C41 C40 H40 121.7 . .
C35 C41 C40 123.5(13) 2_655 .
C35 C41 H41 118.2 2_655 .
C40 C41 H41 118.2 . .
N10 C42 S2 176.5(11) . .
C45 C43 C44 123.1(18) 2_565 .
C45 C43 H43 118.4 2_565 .
C44 C43 H43 118.4 . .
C49 C44 C43 125(2) . .
C49 C44 C45 119(2) . .
C43 C44 C45 116(2) . .
C46 C45 C43 121(2) . 2_565
C46 C45 C44 118(2) . .
C43 C45 C44 121(2) 2_565 .
C45 C46 C47 121(2) . .
C45 C46 H46 119.4 . .
C47 C46 H46 119.4 . .
C46 C47 C48 123(2) . .
C46 C47 H47 118.5 . .
C48 C47 H47 118.5 . .
C49 C48 C47 114(2) . .
C49 C48 H48 123.0 . .
C47 C48 H48 123.0 . .
C44 C49 C48 124(2) . .
C44 C49 H49 117.8 . .
C48 C49 H49 117.8 . .

loop_
_geom_bond_atom_site_label_1
_geom_bond_atom_site_label_2
_geom_bond_distance
_geom_bond_site_symmetry_2
Mn1 N5 2.181(10) 2_576
Mn1 N5 2.181(10) .
Mn1 N3 2.228(9) .
Mn1 N3 2.228(9) 2_576
Mn1 N1 2.323(10) 2_576
Mn1 N1 2.323(10) .
Mn2 N10 2.216(10) .
Mn2 N10 2.216(10) 2_665
Mn2 N6 2.236(9) 2_665
Mn2 N6 2.236(9) .
Mn2 N8 2.315(9) 2_665
Mn2 N8 2.315(9) .
S1 C21 1.617(13) .
S2 C42 1.637(13) .
N1 C3 1.337(14) .
N1 C1 1.391(14) .
N2 C2 1.335(14) .
N2 C3 1.371(14) .
N2 C6 1.455(14) .
N3 C13 1.297(15) .
N3 C11 1.392(15) .
N4 C13 1.333(15) .
N4 C12 1.378(13) .
N4 C15 1.453(14) .
N5 C21 1.185(15) .
N6 C24 1.307(15) .
N6 C22 1.364(15) .
N7 C24 1.347(15) .
N7 C23 1.380(13) .
N7 C28 1.414(15) .
N8 C34 1.303(14) .
N8 C32 1.408(15) .
N9 C34 1.367(14) .
N9 C33 1.388(14) .
N9 C37 1.424(15) .
N10 C42 1.170(15) .
C1 C2 1.309(16) .
C1 H1 0.9500 .
C2 H2 0.9500 .
C3 H3 0.9500 .
C4 C10 1.360(17) 2_577
C4 C5 1.452(17) .
C4 H4 0.9500 .
C5 C6 1.389(16) .
C5 C7 1.437(16) 2_577
C6 C7 1.430(17) .
C7 C8 1.425(18) .
C7 C5 1.437(16) 2_577
C8 C9 1.348(19) .
C8 H8 0.9500 .
C9 C10 1.422(19) .
C9 H9 0.9500 .
C10 C4 1.360(17) 2_577
C10 H10 0.9500 .
C11 C12 1.318(16) .
C11 H11 0.9500 .
C12 H12 0.9500 .
C13 H13 0.9500 .
C14 C15 1.408(17) .
C14 C16 1.434(16) 2_566
C14 C20 1.454(17) 2_566
C15 C16 1.415(18) .
C16 C14 1.434(16) 2_566
C16 C17 1.459(18) .
C17 C18 1.391(19) .
C17 H17 0.9500 .
C18 C19 1.425(19) .
C18 H18 0.9500 .
C19 C20 1.374(19) .
C19 H19 0.9500 .
C20 C14 1.454(17) 2_566
C20 H20 0.9500 .
C22 C23 1.327(16) .
C22 H22 0.9500 .
C23 H23 0.9500 .
C24 H24 0.9500 .
C25 C26 1.369(18) .
C25 C31 1.425(18) 2_666
C25 H25 0.9500 .
C26 C27 1.455(17) .
C26 H26 0.9500 .
C27 C28 1.407(18) .
C27 C29 1.433(16) 2_666
C28 C29 1.393(18) .
C29 C30 1.427(18) .
C29 C27 1.433(16) 2_666
C30 C31 1.392(19) .
C30 H30 0.9500 .
C31 C25 1.425(18) 2_666
C31 H31 0.9500 .
C32 C33 1.280(15) .
C32 H32 0.9500 .
C33 H33 0.9500 .
C34 H34 0.9500 .
C35 C41 1.356(19) 2_655
C35 C36 1.451(18) .
C35 H35 0.9500 .
C36 C37 1.375(18) .
C36 C38 1.455(16) 2_655
C37 C38 1.445(18) .
C38 C39 1.426(18) .
C38 C36 1.455(16) 2_655
C39 C40 1.408(19) .
C39 H39 0.9500 .
C40 C41 1.444(19) .
C40 H40 0.9500 .
C41 C35 1.356(19) 2_655
C41 H41 0.9500 .
C43 C45 1.40(3) 2_565
C43 C44 1.45(3) .
C43 H43 0.9500 .
C44 C49 1.39(3) .
C44 C45 1.51(3) .
C45 C46 1.36(3) .
C45 C43 1.40(3) 2_565
C46 C47 1.42(3) .
C46 H46 0.9500 .
C47 C48 1.48(3) .
C47 H47 0.9500 .
C48 C49 1.41(3) .
C48 H48 0.9500 .
C49 H49 0.9500 .

loop_
_geom_torsion_atom_site_label_1
_geom_torsion_atom_site_label_2
_geom_torsion_atom_site_label_3
_geom_torsion_atom_site_label_4
_geom_torsion
_geom_torsion_site_symmetry_1
_geom_torsion_site_symmetry_4
N5 Mn1 N1 C3 -149.2(10) 2_576 .
N5 Mn1 N1 C3 30.8(10) . .
N3 Mn1 N1 C3 -58.4(10) . .
N3 Mn1 N1 C3 121.6(10) 2_576 .
N1 Mn1 N1 C3 91(34) 2_576 .
N5 Mn1 N1 C1 6.7(10) 2_576 .
N5 Mn1 N1 C1 -173.3(10) . .
N3 Mn1 N1 C1 97.6(10) . .
N3 Mn1 N1 C1 -82.4(10) 2_576 .
N1 Mn1 N1 C1 -113(34) 2_576 .
N5 Mn1 N3 C13 -169.7(11) 2_576 .
N5 Mn1 N3 C13 10.3(11) . .
N3 Mn1 N3 C13 -40(25) 2_576 .
N1 Mn1 N3 C13 -79.2(11) 2_576 .
N1 Mn1 N3 C13 100.8(11) . .
N5 Mn1 N3 C11 32.3(10) 2_576 .
N5 Mn1 N3 C11 -147.7(10) . .
N3 Mn1 N3 C11 162(25) 2_576 .
N1 Mn1 N3 C11 122.8(10) 2_576 .
N1 Mn1 N3 C11 -57.2(10) . .
N5 Mn1 N5 C21 -63(60) 2_576 .
N3 Mn1 N5 C21 67.6(18) . .
N3 Mn1 N5 C21 -112.4(18) 2_576 .
N1 Mn1 N5 C21 161.8(18) 2_576 .
N1 Mn1 N5 C21 -18.2(18) . .
N10 Mn2 N6 C24 -172.3(10) . .
N10 Mn2 N6 C24 7.7(10) 2_665 .
N6 Mn2 N6 C24 -127(39) 2_665 .
N8 Mn2 N6 C24 -81.0(10) 2_665 .
N8 Mn2 N6 C24 99.0(10) . .
N10 Mn2 N6 C22 27.5(10) . .
N10 Mn2 N6 C22 -152.5(10) 2_665 .
N6 Mn2 N6 C22 73(39) 2_665 .
N8 Mn2 N6 C22 118.7(10) 2_665 .
N8 Mn2 N6 C22 -61.3(10) . .
N10 Mn2 N8 C34 -138.5(10) . .
N10 Mn2 N8 C34 41.5(10) 2_665 .
N6 Mn2 N8 C34 132.7(10) 2_665 .
N6 Mn2 N8 C34 -47.3(10) . .
N8 Mn2 N8 C34 112(6) 2_665 .
N10 Mn2 N8 C32 18.2(11) . .
N10 Mn2 N8 C32 -161.8(11) 2_665 .
N6 Mn2 N8 C32 -70.6(11) 2_665 .
N6 Mn2 N8 C32 109.4(11) . .
N8 Mn2 N8 C32 -92(7) 2_665 .
N10 Mn2 N10 C42 116(41) 2_665 .
N6 Mn2 N10 C42 -47.4(13) 2_665 .
N6 Mn2 N10 C42 132.6(13) . .
N8 Mn2 N10 C42 39.2(13) 2_665 .
N8 Mn2 N10 C42 -140.8(13) . .
C3 N1 C1 C2 0.9(14) . .
Mn1 N1 C1 C2 -159.5(9) . .
N1 C1 C2 N2 -1.3(15) . .
C3 N2 C2 C1 1.1(14) . .
C6 N2 C2 C1 176.1(11) . .
C1 N1 C3 N2 -0.2(13) . .
Mn1 N1 C3 N2 161.0(8) . .
C2 N2 C3 N1 -0.6(14) . .
C6 N2 C3 N1 -175.6(11) . .
C10 C4 C5 C6 179.8(11) 2_577 .
C10 C4 C5 C7 -1.3(16) 2_577 2_577
C7 C5 C6 C7 5.9(18) 2_577 .
C4 C5 C6 C7 -175.3(11) . .
C7 C5 C6 N2 -176.8(9) 2_577 .
C4 C5 C6 N2 2.1(16) . .
C2 N2 C6 C5 -92.0(14) . .
C3 N2 C6 C5 82.3(15) . .
C2 N2 C6 C7 85.6(15) . .
C3 N2 C6 C7 -100.2(14) . .
C5 C6 C7 C8 -179.7(11) . .
N2 C6 C7 C8 2.9(16) . .
C5 C6 C7 C5 -5.7(18) . 2_577
N2 C6 C7 C5 176.8(9) . 2_577
C6 C7 C8 C9 176.4(12) . .
C5 C7 C8 C9 2.5(17) 2_577 .
C7 C8 C9 C10 -3.7(19) . .
C8 C9 C10 C4 3.7(19) . 2_577
C13 N3 C11 C12 0.2(15) . .
Mn1 N3 C11 C12 162.7(9) . .
N3 C11 C12 N4 -1.2(14) . .
C13 N4 C12 C11 1.7(14) . .
C15 N4 C12 C11 179.9(11) . .
C11 N3 C13 N4 0.9(14) . .
Mn1 N3 C13 N4 -160.4(8) . .
C12 N4 C13 N3 -1.7(14) . .
C15 N4 C13 N3 -179.6(12) . .
C16 C14 C15 C16 -0.8(19) 2_566 .
C20 C14 C15 C16 -179.0(11) 2_566 .
C16 C14 C15 N4 -177.1(10) 2_566 .
C20 C14 C15 N4 4.7(17) 2_566 .
C13 N4 C15 C14 -79.6(16) . .
C12 N4 C15 C14 102.7(13) . .
C13 N4 C15 C16 103.9(15) . .
C12 N4 C15 C16 -73.8(14) . .
C14 C15 C16 C14 0.8(19) . 2_566
N4 C15 C16 C14 177.1(10) . 2_566
C14 C15 C16 C17 172.0(11) . .
N4 C15 C16 C17 -11.8(17) . .
C15 C16 C17 C18 -178.7(12) . .
C14 C16 C17 C18 -7.8(18) 2_566 .
C16 C17 C18 C19 0.7(19) . .
C17 C18 C19 C20 5(2) . .
C18 C19 C20 C14 -3(2) . 2_566
Mn1 N5 C21 S1 -39(27) . .
C24 N6 C22 C23 2.0(15) . .
Mn2 N6 C22 C23 166.4(8) . .
N6 C22 C23 N7 -1.8(14) . .
C24 N7 C23 C22 1.0(13) . .
C28 N7 C23 C22 179.3(11) . .
C22 N6 C24 N7 -1.3(14) . .
Mn2 N6 C24 N7 -164.6(8) . .
C23 N7 C24 N6 0.2(14) . .
C28 N7 C24 N6 -177.9(12) . .
C31 C25 C26 C27 3.3(17) 2_666 .
C25 C26 C27 C28 -180.0(11) . .
C25 C26 C27 C29 0.3(17) . 2_666
C29 C27 C28 C29 1(2) 2_666 .
C26 C27 C28 C29 -178.2(11) . .
C29 C27 C28 N7 -172.9(10) 2_666 .
C26 C27 C28 N7 7.3(17) . .
C24 N7 C28 C29 95.1(16) . .
C23 N7 C28 C29 -82.9(14) . .
C24 N7 C28 C27 -90.3(15) . .
C23 N7 C28 C27 91.8(14) . .
C27 C28 C29 C30 176.7(11) . .
N7 C28 C29 C30 -8.9(18) . .
C27 C28 C29 C27 -1(2) . 2_666
N7 C28 C29 C27 172.9(10) . 2_666
C28 C29 C30 C31 178.8(12) . .
C27 C29 C30 C31 -3.0(17) 2_666 .
C29 C30 C31 C25 -0.6(18) . 2_666
C34 N8 C32 C33 -0.4(16) . .
Mn2 N8 C32 C33 -161.7(10) . .
N8 C32 C33 N9 2.9(16) . .
C34 N9 C33 C32 -4.2(14) . .
C37 N9 C33 C32 173.2(12) . .
C32 N8 C34 N9 -2.5(14) . .
Mn2 N8 C34 N9 158.8(8) . .
C33 N9 C34 N8 4.3(15) . .
C37 N9 C34 N8 -173.1(12) . .
C41 C35 C36 C37 -177.4(11) 2_655 .
C41 C35 C36 C38 3.5(16) 2_655 2_655
C35 C36 C37 N9 2.5(17) . .
C38 C36 C37 N9 -178.4(9) 2_655 .
C35 C36 C37 C38 -176.9(10) . .
C38 C36 C37 C38 2.2(18) 2_655 .
C34 N9 C37 C36 79.0(16) . .
C33 N9 C37 C36 -97.9(15) . .
C34 N9 C37 C38 -101.6(14) . .
C33 N9 C37 C38 81.5(15) . .
C36 C37 C38 C39 178.7(11) . .
N9 C37 C38 C39 -0.7(16) . .
C36 C37 C38 C36 -2.1(18) . 2_655
N9 C37 C38 C36 178.5(9) . 2_655
C37 C38 C39 C40 -179.5(11) . .
C36 C38 C39 C40 1.3(17) 2_655 .
C38 C39 C40 C41 -3.2(18) . .
C39 C40 C41 C35 1.8(18) . 2_655
Mn2 N10 C42 S2 -35(22) . .
C45 C43 C44 C49 178.0(17) 2_565 .
C45 C43 C44 C45 -3(3) 2_565 .
C49 C44 C45 C46 1(2) . .
C43 C44 C45 C46 -178.3(14) . .
C49 C44 C45 C43 -178.0(16) . 2_565
C43 C44 C45 C43 3(2) . 2_565
C43 C45 C46 C47 177.7(16) 2_565 .
C44 C45 C46 C47 -1(2) . .
C45 C46 C47 C48 -1(3) . .
C46 C47 C48 C49 2(3) . .
C43 C44 C49 C48 -179.8(15) . .
C45 C44 C49 C48 1(3) . .
C47 C48 C49 C44 -3(3) . .
